data_1506260
loop_
_publ_author_name
'Zhang, Aimin'
'Ferguson, Joseph S.'
'Yamato, Kazuhiro'
'Zheng, Chong'
'Gong, Bing'

_publ_section_title
;
 Improving foldamer synthesis through protecting group induced unfolding
 of aromatic oligoamides.
;
_journal_issue 22
_journal_name_full 'Organic letters'
_journal_page_first 5117
_journal_page_last 5120
_journal_paper_doi 10.1021/ol062103d
_journal_volume 8
_journal_year 2006
_chemical_formula_sum 'C88 H118 N4 O24'
_chemical_formula_weight 1615.86
_chemical_name_systematic
; 
 ? 
;
_space_group_IT_number 9
_symmetry_cell_setting monoclinic
_symmetry_space_group_name_Hall 'C -2yc'
_symmetry_space_group_name_H-M 'C 1 c 1'
_atom_sites_solution_hydrogens geom
_atom_sites_solution_primary direct
_atom_sites_solution_secondary difmap
_audit_creation_method SHELXL-97
_cell_angle_alpha 90.00
_cell_angle_beta 101.243(2)
_cell_angle_gamma 90.00
_cell_formula_units_Z 4
_cell_length_a 19.514(2)
_cell_length_b 16.3891(19)
_cell_length_c 27.727(3)
_cell_measurement_reflns_used 426
_cell_measurement_temperature 203(2)
_cell_measurement_theta_max 14
_cell_measurement_theta_min -14
_cell_volume 8697.4(16)
_computing_cell_refinement 'SMART and SAINT (Bruker, 1999)'
_computing_data_collection 'SMART (Bruker, 1999)'
_computing_data_reduction 'SAINT (Bruker, 1999)'
_computing_molecular_graphics 'SHELXTL (Sheldrick, 1997)'
_computing_publication_material 'SHELXTL (Sheldrick, 1997)'
_computing_structure_refinement 'SHELXTL (Sheldrick, 1997)'
_computing_structure_solution 'SIR97 (Altomare et al., 1999)'
_diffrn_ambient_temperature 203(2)
_diffrn_detector_area_resol_mean 0
_diffrn_measured_fraction_theta_full 0.998
_diffrn_measured_fraction_theta_max 0.998
_diffrn_measurement_device_type 'Bruker SMART CCD  PLATFORM'
_diffrn_measurement_method '\w scans'
_diffrn_radiation_monochromator graphite
_diffrn_radiation_source 'fine-focus sealed tube'
_diffrn_radiation_type MoK\a
_diffrn_radiation_wavelength 0.71073
_diffrn_reflns_av_R_equivalents 0.0244
_diffrn_reflns_av_sigmaI/netI 0.0346
_diffrn_reflns_limit_h_max 23
_diffrn_reflns_limit_h_min -23
_diffrn_reflns_limit_k_max 19
_diffrn_reflns_limit_k_min -19
_diffrn_reflns_limit_l_max 32
_diffrn_reflns_limit_l_min -32
_diffrn_reflns_number 32232
_diffrn_reflns_theta_full 25.00
_diffrn_reflns_theta_max 25.00
_diffrn_reflns_theta_min 1.50
_diffrn_standards_decay_% 0
_diffrn_standards_interval_count 0
_diffrn_standards_interval_time 0
_diffrn_standards_number 0
_exptl_absorpt_coefficient_mu 0.089
_exptl_absorpt_correction_T_max 1.000
_exptl_absorpt_correction_T_min 0.335944
_exptl_absorpt_correction_type multi-scan
_exptl_absorpt_process_details 'SADABS (Sheldrick, 2000)'
_exptl_crystal_colour colorless
_exptl_crystal_density_diffrn 1.234
_exptl_crystal_density_method 'not measured'
_exptl_crystal_description fragment
_exptl_crystal_F_000 3464
_exptl_crystal_size_max 0.60
_exptl_crystal_size_mid 0.40
_exptl_crystal_size_min 0.30
_refine_diff_density_max 1.136
_refine_diff_density_min -0.362
_refine_diff_density_rms 0.055
_refine_ls_abs_structure_details '(Flack, 1983)'
_refine_ls_abs_structure_Flack 0.5(12)
_refine_ls_extinction_coef 0.00000(11)
_refine_ls_extinction_expression Fc^*^=kFc[1+0.001xFc^2^\l^3^/sin(2\q)]^-1/4^
_refine_ls_extinction_method SHELXL
_refine_ls_goodness_of_fit_ref 1.113
_refine_ls_hydrogen_treatment constr
_refine_ls_matrix_type full
_refine_ls_number_parameters 1074
_refine_ls_number_reflns 14958
_refine_ls_number_restraints 2
_refine_ls_restrained_S_all 1.113
_refine_ls_R_factor_all 0.0832
_refine_ls_R_factor_gt 0.0761
_refine_ls_shift/su_max 1.786
_refine_ls_shift/su_mean 0.239
_refine_ls_structure_factor_coef Fsqd
_refine_ls_weighting_details 'calc w=1/[\s^2^(Fo^2^)+(0.1148P)^2^+8.8635P] where P=(Fo^2^+2Fc^2^)/3'
_refine_ls_weighting_scheme calc
_refine_ls_wR_factor_gt 0.2031
_refine_ls_wR_factor_ref 0.2085
_reflns_number_gt 13487
_reflns_number_total 14958
_reflns_threshold_expression >2sigma(I)
_cod_data_source_file ol062103dsi20060828_104133.cif
_cod_data_source_block 17
_cod_original_cell_volume 8697.4(18)
_cod_original_sg_symbol_H-M 'C c'
_cod_database_code 1506260

loop_
_symmetry_equiv_pos_as_xyz
'x, y, z'
'x, -y, z+1/2'
'x+1/2, y+1/2, z'
'x+1/2, -y+1/2, z+1/2'

loop_
_atom_site_label
_atom_site_type_symbol
_atom_site_fract_x
_atom_site_fract_y
_atom_site_fract_z
_atom_site_U_iso_or_equiv
_atom_site_adp_type
_atom_site_occupancy
_atom_site_symmetry_multiplicity
_atom_site_calc_flag
_atom_site_refinement_flags
N1 N 0.4610(2) -0.0562(3) 0.50342(16) 0.0440(10) Uani 1 1 d .
H1 H 0.4333 -0.0232 0.4841 0.024(12) Uiso 1 1 calc R
C2 C 0.5039(3) -0.0241(3) 0.5414(2) 0.0620(16) Uani 1 1 d .
O2 O 0.5590(4) -0.0596(2) 0.5638(2) 0.144(3) Uani 1 1 d .
N3 N 0.6209(2) 0.2151(3) 0.63339(14) 0.0412(10) Uani 1 1 d .
C4 C 0.6168(2) 0.2116(2) 0.68195(13) 0.0237(8) Uani 1 1 d .
O4 O 0.6549(2) 0.2532(2) 0.71129(12) 0.0494(9) Uani 1 1 d .
C5 C 0.3924(2) 0.2113(3) 0.7404(2) 0.0502(13) Uani 1 1 d .
O5 O 0.34940(18) 0.2483(2) 0.70746(14) 0.0499(9) Uani 1 1 d .
N6 N 0.38740(18) 0.2123(2) 0.78793(14) 0.0303(8) Uani 1 1 d .
C7 C 0.4976(3) -0.0192(3) 0.87934(17) 0.0490(13) Uani 1 1 d .
O7 O 0.4718(3) -0.0640(2) 0.84483(14) 0.0734(12) Uani 1 1 d .
N8 N 0.5452(2) -0.0562(2) 0.91510(14) 0.0365(9) Uani 1 1 d .
H8 H 0.5758 -0.0245 0.9331 0.10(2) Uiso 1 1 calc R
C11 C 0.4477(3) -0.3053(2) 0.46626(18) 0.0404(11) Uani 1 1 d .
C12 C 0.3914(3) -0.2520(3) 0.45010(18) 0.0421(11) Uani 1 1 d .
H12 H 0.3494 -0.2724 0.4314 0.050 Uiso 1 1 calc R
C13 C 0.3974(2) -0.1709(3) 0.46141(17) 0.0387(11) Uani 1 1 d .
C14 C 0.4568(3) -0.1419(3) 0.49166(18) 0.0420(12) Uani 1 1 d .
C15 C 0.5086(3) -0.1969(3) 0.51169(19) 0.0452(12) Uani 1 1 d .
H15 H 0.5465 -0.1787 0.5356 0.054 Uiso 1 1 calc R
C16 C 0.5058(3) -0.2791(3) 0.49700(17) 0.0384(11) Uani 1 1 d .
C17 C 0.5071(3) 0.0716(3) 0.54731(17) 0.0375(11) Uani 1 1 d .
C18 C 0.4601(2) 0.1204(3) 0.52376(19) 0.0418(11) Uani 1 1 d .
C19 C 0.4632(3) 0.2056(3) 0.53620(19) 0.0418(11) Uani 1 1 d .
H19 H 0.4285 0.2410 0.5198 0.050 Uiso 1 1 calc R
C20 C 0.5152(2) 0.2356(2) 0.57088(15) 0.0243(8) Uani 1 1 d .
C21 C 0.5639(3) 0.1836(3) 0.59494(19) 0.0429(12) Uani 1 1 d .
C22 C 0.5612(3) 0.1021(3) 0.58145(18) 0.0420(11) Uani 1 1 d .
H22 H 0.5973 0.0669 0.5961 0.050 Uiso 1 1 calc R
C23 C 0.7461(3) 0.2435(3) 0.62608(16) 0.0365(10) Uani 1 1 d .
C24 C 0.7953(3) 0.2887(3) 0.61080(17) 0.0419(12) Uani 1 1 d .
C25 C 0.8626(3) 0.2678(4) 0.6187(2) 0.0680(18) Uani 1 1 d .
H25 H 0.8941 0.3016 0.6064 0.082 Uiso 1 1 calc R
C26 C 0.8886(2) 0.1950(3) 0.64541(18) 0.0384(11) Uani 1 1 d .
C27 C 0.8368(3) 0.1510(4) 0.6601(2) 0.0588(15) Uani 1 1 d .
H27 H 0.8507 0.1033 0.6782 0.071 Uiso 1 1 calc R
C28 C 0.7678(3) 0.1684(3) 0.65161(18) 0.0481(13) Uani 1 1 d .
H28 H 0.7354 0.1332 0.6619 0.058 Uiso 1 1 calc R
C29 C 0.5568(2) 0.1634(3) 0.69375(15) 0.0321(9) Uani 1 1 d .
C30 C 0.5031(3) 0.20285(19) 0.70907(19) 0.0342(7) Uani 1 1 d .
H30 H 0.5035 0.2602 0.7099 0.041 Uiso 1 1 calc R
C31 C 0.4475(2) 0.1613(3) 0.72358(14) 0.0298(9) Uani 1 1 d .
C32 C 0.4466(2) 0.0784(3) 0.72477(16) 0.0345(10) Uani 1 1 d .
C33 C 0.5028(3) 0.03485(19) 0.7120(2) 0.0357(7) Uani 1 1 d .
H33 H 0.5025 -0.0225 0.7121 0.043 Uiso 1 1 calc R
C34 C 0.5574(3) 0.0758(3) 0.69946(16) 0.0349(10) Uani 1 1 d .
C35 C 0.2638(3) 0.2394(3) 0.79263(19) 0.0417(11) Uani 1 1 d .
C36 C 0.2131(3) 0.2914(3) 0.8099(2) 0.0495(13) Uani 1 1 d .
C37 C 0.1413(2) 0.2705(3) 0.80086(17) 0.0387(11) Uani 1 1 d .
H37 H 0.1077 0.3032 0.8117 0.046 Uiso 1 1 calc R
C38 C 0.1247(3) 0.2027(5) 0.7765(2) 0.0672(18) Uani 1 1 d .
C39 C 0.1690(3) 0.1449(3) 0.7601(2) 0.0476(12) Uani 1 1 d .
H39 H 0.1535 0.0953 0.7447 0.057 Uiso 1 1 calc R
C40 C 0.2394(3) 0.1708(3) 0.7696(2) 0.0479(13) Uani 1 1 d .
H40 H 0.2720 0.1367 0.7586 0.057 Uiso 1 1 calc R
C41 C 0.4401(2) 0.1806(3) 0.82539(13) 0.0296(9) Uani 1 1 d .
C42 C 0.4938(3) 0.2358(4) 0.84913(18) 0.0502(13) Uani 1 1 d .
C43 C 0.5483(2) 0.2074(3) 0.88759(16) 0.0353(10) Uani 1 1 d .
H43 H 0.5812 0.2441 0.9049 0.042 Uiso 1 1 calc R
C44 C 0.5519(2) 0.1272(3) 0.89882(15) 0.0302(9) Uani 1 1 d .
C45 C 0.4998(2) 0.0670(3) 0.87501(16) 0.0380(11) Uani 1 1 d .
C46 C 0.4454(2) 0.1009(3) 0.83831(16) 0.0371(11) Uani 1 1 d .
H46 H 0.4108 0.0651 0.8220 0.045 Uiso 1 1 calc R
C47 C 0.5504(2) -0.1396(3) 0.92611(16) 0.0353(10) Uani 1 1 d .
C48 C 0.6104(3) -0.1682(3) 0.95827(17) 0.0395(11) Uani 1 1 d .
C49 C 0.6172(3) -0.2512(3) 0.97386(18) 0.0402(11) Uani 1 1 d .
H49 H 0.6573 -0.2684 0.9961 0.048 Uiso 1 1 calc R
C50 C 0.5657(3) -0.3053(3) 0.95651(17) 0.0449(12) Uani 1 1 d .
C51 C 0.5021(3) -0.2763(3) 0.9242(2) 0.0526(14) Uani 1 1 d .
C52 C 0.4974(3) -0.1943(3) 0.91064(19) 0.0407(11) Uani 1 1 d .
H52 H 0.4563 -0.1757 0.8901 0.049 Uiso 1 1 calc R
C59 C 0.6878(2) -0.0716(3) 0.6712(2) 0.0413(11) Uani 1 1 d .
H59 H 0.6900 -0.0423 0.6403 0.050 Uiso 1 1 calc R
O111 O 0.4415(2) -0.3863(2) 0.45314(16) 0.0565(10) Uani 1 1 d .
C112 C 0.3788(4) -0.4195(3) 0.4248(2) 0.0636(17) Uani 1 1 d .
H11A H 0.3401 -0.4082 0.4410 0.095 Uiso 1 1 calc R
H11B H 0.3840 -0.4781 0.4218 0.095 Uiso 1 1 calc R
H11C H 0.3698 -0.3949 0.3923 0.095 Uiso 1 1 calc R
O131 O 0.3474(2) -0.1117(2) 0.44557(14) 0.0516(9) Uani 1 1 d .
C132 C 0.2841(3) -0.1375(4) 0.4124(2) 0.0626(16) Uani 1 1 d .
H13A H 0.2947 -0.1498 0.3804 0.094 Uiso 1 1 calc R
H13B H 0.2497 -0.0941 0.4091 0.094 Uiso 1 1 calc R
H13C H 0.2656 -0.1859 0.4255 0.094 Uiso 1 1 calc R
C161 C 0.5663(4) -0.3317(3) 0.5136(2) 0.0590(15) Uani 1 1 d .
O162 O 0.5815(2) -0.3874(3) 0.49057(19) 0.0848(16) Uani 1 1 d .
O163 O 0.6059(2) -0.3041(3) 0.5547(2) 0.0845(16) Uani 1 1 d .
C164 C 0.6726(4) -0.3509(6) 0.5706(3) 0.101(3) Uani 1 1 d .
H16A H 0.7114 -0.3132 0.5819 0.121 Uiso 1 1 calc R
H16B H 0.6833 -0.3826 0.5430 0.121 Uiso 1 1 calc R
C165 C 0.6629(7) -0.4077(9) 0.6122(5) 0.176(6) Uani 1 1 d .
H16C H 0.6404 -0.3783 0.6352 0.264 Uiso 1 1 calc R
H16D H 0.7081 -0.4274 0.6291 0.264 Uiso 1 1 calc R
H16E H 0.6340 -0.4536 0.5988 0.264 Uiso 1 1 calc R
O181 O 0.40372(19) 0.0928(2) 0.48827(13) 0.0497(9) Uani 1 1 d .
C182 C 0.3472(3) 0.1450(3) 0.4671(2) 0.0562(15) Uani 1 1 d .
H18A H 0.3651 0.1906 0.4502 0.067 Uiso 1 1 calc R
H18B H 0.3255 0.1676 0.4932 0.067 Uiso 1 1 calc R
C183 C 0.2936(2) 0.0988(3) 0.43110(17) 0.0359(10) Uani 1 1 d .
H183 H 0.2843 0.0496 0.4495 0.043 Uiso 1 1 calc R
C184 C 0.3204(6) 0.0687(8) 0.3926(4) 0.170(6) Uani 1 1 d .
H18C H 0.3235 0.1122 0.3694 0.255 Uiso 1 1 calc R
H18D H 0.2901 0.0259 0.3762 0.255 Uiso 1 1 calc R
H18E H 0.3667 0.0465 0.4048 0.255 Uiso 1 1 calc R
C185 C 0.2257(3) 0.1472(6) 0.4247(3) 0.094(2) Uani 1 1 d .
H18F H 0.2303 0.1970 0.4067 0.141 Uiso 1 1 calc R
H18G H 0.2161 0.1608 0.4568 0.141 Uiso 1 1 calc R
H18H H 0.1877 0.1147 0.4067 0.141 Uiso 1 1 calc R
O201 O 0.52100(19) 0.3157(2) 0.58539(13) 0.0467(8) Uani 1 1 d .
C202 C 0.4676(3) 0.3704(3) 0.56780(19) 0.0430(11) Uani 1 1 d .
H20A H 0.4236 0.3498 0.5751 0.052 Uiso 1 1 calc R
H20B H 0.4622 0.3753 0.5320 0.052 Uiso 1 1 calc R
C203 C 0.4836(4) 0.4542(4) 0.5915(2) 0.074(2) Uani 1 1 d .
H203 H 0.5314 0.4701 0.5880 0.089 Uiso 1 1 calc R
C204 C 0.4345(5) 0.5156(3) 0.5661(3) 0.090(3) Uani 1 1 d .
H20C H 0.3873 0.5015 0.5695 0.135 Uiso 1 1 calc R
H20D H 0.4370 0.5168 0.5315 0.135 Uiso 1 1 calc R
H20E H 0.4466 0.5688 0.5805 0.135 Uiso 1 1 calc R
C205 C 0.4827(6) 0.4475(4) 0.6427(3) 0.109(3) Uani 1 1 d .
H20F H 0.4944 0.4998 0.6585 0.163 Uiso 1 1 calc R
H20G H 0.5166 0.4070 0.6575 0.163 Uiso 1 1 calc R
H20H H 0.4365 0.4311 0.6469 0.163 Uiso 1 1 calc R
C231 C 0.6699(3) 0.2721(3) 0.61594(19) 0.0433(12) Uani 1 1 d .
H23A H 0.6675 0.3252 0.6318 0.052 Uiso 1 1 calc R
H23B H 0.6546 0.2800 0.5804 0.052 Uiso 1 1 calc R
O241 O 0.76773(18) 0.3607(2) 0.58676(13) 0.0511(9) Uani 1 1 d .
C242 C 0.8185(3) 0.4100(4) 0.5705(2) 0.0630(16) Uani 1 1 d .
H24A H 0.8514 0.4305 0.5987 0.095 Uiso 1 1 calc R
H24B H 0.7957 0.4556 0.5516 0.095 Uiso 1 1 calc R
H24C H 0.8433 0.3777 0.5501 0.095 Uiso 1 1 calc R
O261 O 0.95479(18) 0.1737(3) 0.65873(15) 0.0623(11) Uani 1 1 d .
C262 C 1.0076(4) 0.2278(6) 0.6481(3) 0.085(2) Uani 1 1 d .
H26A H 1.0007 0.2364 0.6129 0.127 Uiso 1 1 calc R
H26B H 1.0533 0.2038 0.6598 0.127 Uiso 1 1 calc R
H26C H 1.0046 0.2796 0.6645 0.127 Uiso 1 1 calc R
O321 O 0.38938(16) 0.0411(2) 0.73234(12) 0.0372(7) Uani 1 1 d .
C322 C 0.3885(2) -0.0463(3) 0.73667(19) 0.0401(11) Uani 1 1 d .
H32A H 0.4279 -0.0639 0.7621 0.048 Uiso 1 1 calc R
H32B H 0.3938 -0.0710 0.7054 0.048 Uiso 1 1 calc R
C323 C 0.3215(3) -0.0748(4) 0.74977(19) 0.0531(14) Uani 1 1 d .
H323 H 0.3171 -0.0477 0.7809 0.064 Uiso 1 1 calc R
C324 C 0.3226(3) -0.1645(4) 0.7586(2) 0.0631(16) Uani 1 1 d .
H32C H 0.3230 -0.1930 0.7281 0.095 Uiso 1 1 calc R
H32D H 0.2814 -0.1801 0.7711 0.095 Uiso 1 1 calc R
H32E H 0.3642 -0.1787 0.7825 0.095 Uiso 1 1 calc R
C325 C 0.2557(3) -0.0518(3) 0.7106(2) 0.0541(15) Uani 1 1 d .
H32F H 0.2579 -0.0784 0.6797 0.081 Uiso 1 1 calc R
H32G H 0.2541 0.0069 0.7059 0.081 Uiso 1 1 calc R
H32H H 0.2140 -0.0696 0.7218 0.081 Uiso 1 1 calc R
O341 O 0.61785(17) 0.0402(2) 0.68733(12) 0.0422(8) Uani 1 1 d .
C342 C 0.6204(3) -0.0481(3) 0.68725(19) 0.0446(12) Uani 1 1 d .
H34A H 0.5800 -0.0703 0.6643 0.054 Uiso 1 1 calc R
H34B H 0.6199 -0.0694 0.7202 0.054 Uiso 1 1 calc R
C343 C 0.7480(3) -0.0463(5) 0.7090(2) 0.0703(18) Uani 1 1 d .
H34C H 0.7452 0.0118 0.7149 0.105 Uiso 1 1 calc R
H34D H 0.7910 -0.0582 0.6977 0.105 Uiso 1 1 calc R
H34E H 0.7475 -0.0759 0.7392 0.105 Uiso 1 1 calc R
C344 C 0.6832(3) -0.1657(3) 0.6602(2) 0.0596(16) Uani 1 1 d .
H34F H 0.7259 -0.1838 0.6505 0.089 Uiso 1 1 calc R
H34G H 0.6437 -0.1766 0.6338 0.089 Uiso 1 1 calc R
H34H H 0.6772 -0.1950 0.6895 0.089 Uiso 1 1 calc R
C351 C 0.3366(2) 0.2702(3) 0.79988(17) 0.0347(10) Uani 1 1 d .
H35A H 0.3372 0.3190 0.7796 0.042 Uiso 1 1 calc R
H35B H 0.3514 0.2866 0.8343 0.042 Uiso 1 1 calc R
O361 O 0.2389(2) 0.3577(3) 0.83542(18) 0.0673(12) Uani 1 1 d .
C362 C 0.1957(4) 0.4187(4) 0.8518(3) 0.081(2) Uani 1 1 d .
H36A H 0.1547 0.4283 0.8264 0.121 Uiso 1 1 calc R
H36B H 0.2220 0.4691 0.8586 0.121 Uiso 1 1 calc R
H36C H 0.1813 0.4001 0.8815 0.121 Uiso 1 1 calc R
O381 O 0.0533(2) 0.1716(3) 0.76668(18) 0.0745(13) Uani 1 1 d .
C382 C 0.0008(3) 0.2250(5) 0.7775(3) 0.088(2) Uani 1 1 d .
H38A H 0.0038 0.2275 0.8128 0.132 Uiso 1 1 calc R
H38B H -0.0449 0.2047 0.7620 0.132 Uiso 1 1 calc R
H38C H 0.0076 0.2791 0.7651 0.132 Uiso 1 1 calc R
O421 O 0.48643(18) 0.31344(19) 0.83345(14) 0.0468(9) Uani 1 1 d .
C422 C 0.5416(3) 0.3712(3) 0.8568(2) 0.0502(13) Uani 1 1 d .
H42A H 0.5876 0.3539 0.8514 0.060 Uiso 1 1 calc R
H42B H 0.5431 0.3750 0.8923 0.060 Uiso 1 1 calc R
C423 C 0.5206(3) 0.4525(3) 0.8317(2) 0.0529(14) Uani 1 1 d .
H423 H 0.4758 0.4688 0.8406 0.063 Uiso 1 1 calc R
C424 C 0.5086(5) 0.4519(5) 0.7739(3) 0.094(2) Uani 1 1 d .
H42C H 0.5493 0.4290 0.7636 0.141 Uiso 1 1 calc R
H42D H 0.5012 0.5072 0.7616 0.141 Uiso 1 1 calc R
H42E H 0.4679 0.4190 0.7608 0.141 Uiso 1 1 calc R
C425 C 0.5775(5) 0.5180(5) 0.8554(3) 0.094(2) Uani 1 1 d .
H42F H 0.5842 0.5152 0.8910 0.141 Uiso 1 1 calc R
H42G H 0.5617 0.5722 0.8444 0.141 Uiso 1 1 calc R
H42H H 0.6214 0.5064 0.8453 0.141 Uiso 1 1 calc R
O441 O 0.60354(16) 0.09418(19) 0.93294(12) 0.0406(8) Uani 1 1 d .
C442 C 0.6586(3) 0.1480(3) 0.95459(19) 0.0501(13) Uani 1 1 d .
H44A H 0.6418 0.1876 0.9761 0.060 Uiso 1 1 calc R
H44B H 0.6767 0.1778 0.9291 0.060 Uiso 1 1 calc R
C443 C 0.7168(4) 0.0924(4) 0.9850(2) 0.082(2) Uani 1 1 d .
H443 H 0.7367 0.0485 0.9674 0.098 Uiso 1 1 calc R
C444 C 0.7672(8) 0.1506(6) 1.0169(8) 0.40(2) Uani 1 1 d .
H44C H 0.7958 0.1204 1.0436 0.599 Uiso 1 1 calc R
H44D H 0.7410 0.1921 1.0304 0.599 Uiso 1 1 calc R
H44E H 0.7970 0.1763 0.9972 0.599 Uiso 1 1 calc R
C445 C 0.6928(4) 0.0704(5) 1.0328(3) 0.086(2) Uani 1 1 d .
H44F H 0.6803 0.1198 1.0484 0.129 Uiso 1 1 calc R
H44G H 0.7304 0.0428 1.0549 0.129 Uiso 1 1 calc R
H44H H 0.6525 0.0347 1.0255 0.129 Uiso 1 1 calc R
O481 O 0.66094(18) -0.1134(2) 0.97427(13) 0.0468(9) Uani 1 1 d .
C482 C 0.7181(4) -0.1360(4) 1.0105(3) 0.074(2) Uani 1 1 d .
H48A H 0.7017 -0.1644 1.0368 0.111 Uiso 1 1 calc R
H48B H 0.7438 -0.0876 1.0235 0.111 Uiso 1 1 calc R
H48C H 0.7484 -0.1718 0.9962 0.111 Uiso 1 1 calc R
O501 O 0.5653(2) -0.3862(2) 0.96717(15) 0.0633(11) Uani 1 1 d .
C502 C 0.6278(3) -0.4166(4) 0.9953(2) 0.0608(15) Uani 1 1 d .
H50A H 0.6661 -0.4051 0.9787 0.091 Uiso 1 1 calc R
H50B H 0.6239 -0.4751 0.9993 0.091 Uiso 1 1 calc R
H50C H 0.6367 -0.3906 1.0274 0.091 Uiso 1 1 calc R
C511 C 0.4407(3) -0.3300(3) 0.9086(2) 0.0514(13) Uani 1 1 d .
O512 O 0.4200(4) -0.3850(3) 0.9318(2) 0.1017(18) Uani 1 1 d .
O513 O 0.4024(3) -0.3086(3) 0.86638(19) 0.0835(15) Uani 1 1 d .
C514 C 0.3387(4) -0.3477(5) 0.8471(3) 0.0786(19) Uani 1 1 d .
H51A H 0.3215 -0.3753 0.8738 0.094 Uiso 1 1 calc R
H51B H 0.3040 -0.3067 0.8329 0.094 Uiso 1 1 calc R
C515 C 0.3453(5) -0.3979(8) 0.8152(5) 0.140(5) Uani 1 1 d .
H51C H 0.3465 -0.3698 0.7846 0.210 Uiso 1 1 calc R
H51D H 0.3061 -0.4355 0.8104 0.210 Uiso 1 1 calc R
H51E H 0.3884 -0.4280 0.8256 0.210 Uiso 1 1 calc R
C81 C 0.3509(4) 0.1296(6) 0.6090(3) 0.102(3) Uani 1 1 d .
H81A H 0.4002 0.1192 0.6209 0.153 Uiso 1 1 calc R
H81B H 0.3370 0.1077 0.5760 0.153 Uiso 1 1 calc R
H81C H 0.3240 0.1036 0.6306 0.153 Uiso 1 1 calc R
O82 O 0.3380(3) 0.2187(3) 0.60805(16) 0.0852(15) Uani 1 1 d .
H82 H 0.3454 0.2365 0.6366 0.128 Uiso 1 1 calc R
C83 C 0.6531(4) 0.1332(4) 0.8113(2) 0.0671(17) Uani 1 1 d .
H83A H 0.6703 0.1105 0.8437 0.101 Uiso 1 1 calc R
H83B H 0.6760 0.1065 0.7876 0.101 Uiso 1 1 calc R
H83C H 0.6031 0.1248 0.8023 0.101 Uiso 1 1 calc R
O84 O 0.6668(3) 0.2124(4) 0.81193(17) 0.0835(15) Uani 1 1 d .
H84 H 0.6588 0.2302 0.7834 0.125 Uiso 1 1 calc R

loop_
_atom_site_aniso_label
_atom_site_aniso_U_11
_atom_site_aniso_U_22
_atom_site_aniso_U_33
_atom_site_aniso_U_23
_atom_site_aniso_U_13
_atom_site_aniso_U_12
N1 0.037(2) 0.042(2) 0.049(2) -0.0034(19) -0.0012(19) 0.0118(19)
C2 0.073(4) 0.027(3) 0.077(4) -0.016(2) -0.008(3) 0.010(3)
O2 0.199(6) 0.035(2) 0.134(5) -0.023(2) -0.125(5) 0.045(3)
N3 0.043(2) 0.052(3) 0.0279(19) 0.0015(17) 0.0062(17) -0.0120(19)
C4 0.039(2) 0.0204(18) 0.0129(17) -0.0019(14) 0.0091(17) -0.0013(17)
O4 0.059(2) 0.059(2) 0.0306(17) -0.0001(16) 0.0111(16) -0.0145(18)
C5 0.026(2) 0.048(3) 0.074(4) 0.009(3) 0.003(2) 0.002(2)
O5 0.0347(17) 0.056(2) 0.058(2) 0.0208(17) 0.0046(16) 0.0189(16)
N6 0.0270(19) 0.0239(18) 0.040(2) 0.0039(15) 0.0074(16) 0.0033(14)
C7 0.077(4) 0.037(3) 0.022(2) -0.0007(19) -0.017(2) -0.003(2)
O7 0.110(3) 0.049(2) 0.048(2) 0.0070(16) -0.017(2) -0.008(2)
N8 0.056(2) 0.0182(17) 0.036(2) 0.0074(15) 0.0117(18) 0.0060(17)
C11 0.067(3) 0.0086(17) 0.049(3) -0.0016(17) 0.019(2) 0.0098(19)
C12 0.042(3) 0.043(3) 0.042(3) -0.007(2) 0.012(2) -0.007(2)
C13 0.036(2) 0.044(3) 0.035(2) -0.007(2) 0.002(2) 0.002(2)
C14 0.063(3) 0.0137(19) 0.048(3) -0.0005(19) 0.007(2) -0.008(2)
C15 0.048(3) 0.031(3) 0.050(3) -0.012(2) -0.007(2) 0.002(2)
C16 0.046(3) 0.035(2) 0.036(2) -0.0154(19) 0.014(2) -0.002(2)
C17 0.060(3) 0.018(2) 0.035(2) -0.0096(17) 0.011(2) 0.007(2)
C18 0.036(3) 0.036(3) 0.053(3) -0.009(2) 0.009(2) -0.012(2)
C19 0.046(3) 0.023(2) 0.053(3) -0.0052(19) 0.004(2) 0.003(2)
C20 0.0235(19) 0.0129(17) 0.038(2) -0.0062(16) 0.0095(17) -0.0049(16)
C21 0.045(3) 0.030(2) 0.058(3) -0.011(2) 0.022(2) -0.015(2)
C22 0.060(3) 0.026(2) 0.040(3) 0.013(2) 0.009(2) -0.001(2)
C23 0.043(3) 0.043(3) 0.025(2) -0.0135(18) 0.0114(19) -0.002(2)
C24 0.048(3) 0.049(3) 0.035(2) 0.011(2) 0.023(2) -0.009(2)
C25 0.066(4) 0.076(4) 0.073(4) -0.020(3) 0.041(3) -0.008(3)
C26 0.034(2) 0.036(2) 0.045(3) -0.004(2) 0.006(2) 0.0084(19)
C27 0.060(4) 0.050(3) 0.069(4) -0.005(3) 0.018(3) -0.003(3)
C28 0.051(3) 0.044(3) 0.046(3) 0.018(2) 0.001(2) 0.005(2)
C29 0.037(2) 0.032(2) 0.030(2) -0.0031(18) 0.0149(19) 0.0042(19)
C30 0.0355(16) 0.0328(16) 0.0334(15) 0.023(2) 0.0044(13) 0.005(2)
C31 0.027(2) 0.035(2) 0.0227(19) 0.0032(17) -0.0062(16) 0.0081(18)
C32 0.022(2) 0.046(3) 0.034(2) 0.0016(19) 0.0015(17) 0.0054(19)
C33 0.0394(16) 0.0331(15) 0.0368(16) 0.014(2) 0.0129(13) 0.001(2)
C34 0.050(3) 0.029(2) 0.030(2) 0.0016(17) 0.0186(19) 0.008(2)
C35 0.033(2) 0.044(3) 0.049(3) -0.002(2) 0.008(2) 0.010(2)
C36 0.035(3) 0.051(3) 0.058(3) 0.018(3) -0.002(2) -0.002(2)
C37 0.024(2) 0.052(3) 0.039(2) -0.007(2) 0.0040(19) 0.008(2)
C38 0.037(3) 0.098(5) 0.068(4) 0.028(4) 0.014(3) -0.002(3)
C39 0.033(2) 0.043(3) 0.065(3) -0.001(2) 0.004(2) -0.012(2)
C40 0.037(3) 0.050(3) 0.063(3) 0.022(3) 0.027(2) 0.016(2)
C41 0.025(2) 0.045(3) 0.0147(17) -0.0066(16) -0.0054(15) -0.0052(18)
C42 0.048(3) 0.062(3) 0.039(3) -0.001(2) 0.004(2) -0.002(3)
C43 0.027(2) 0.047(3) 0.029(2) -0.0041(19) -0.0032(17) -0.0073(19)
C44 0.039(2) 0.026(2) 0.0239(19) 0.0006(15) 0.0010(18) -0.0136(18)
C45 0.036(2) 0.045(3) 0.029(2) -0.0069(19) -0.0041(19) 0.000(2)
C46 0.028(2) 0.046(3) 0.033(2) 0.014(2) -0.0041(18) -0.014(2)
C47 0.032(2) 0.047(3) 0.030(2) 0.002(2) 0.0133(19) -0.008(2)
C48 0.065(3) 0.024(2) 0.035(2) -0.0030(18) 0.024(2) -0.009(2)
C49 0.052(3) 0.030(2) 0.036(2) -0.0006(19) 0.003(2) -0.002(2)
C50 0.039(3) 0.059(3) 0.034(2) 0.005(2) 0.002(2) 0.005(2)
C51 0.065(4) 0.038(3) 0.055(3) -0.010(2) 0.013(3) -0.011(3)
C52 0.046(3) 0.037(3) 0.047(3) -0.001(2) 0.028(2) -0.003(2)
C59 0.027(2) 0.033(2) 0.062(3) 0.015(2) 0.002(2) 0.0149(19)
O111 0.068(2) 0.0206(16) 0.078(3) -0.0105(16) 0.008(2) 0.0006(16)
C112 0.086(4) 0.023(2) 0.077(4) -0.014(3) 0.005(3) -0.014(3)
O131 0.058(2) 0.0373(19) 0.058(2) -0.0015(16) 0.0071(19) 0.0070(17)
C132 0.049(3) 0.059(4) 0.074(4) -0.011(3) -0.002(3) 0.008(3)
C161 0.087(4) 0.036(3) 0.047(3) -0.007(2) -0.004(3) 0.003(3)
O162 0.073(3) 0.077(3) 0.093(3) -0.046(3) -0.013(2) 0.045(2)
O163 0.072(3) 0.061(3) 0.103(4) -0.028(2) -0.026(3) 0.043(2)
C164 0.066(5) 0.100(6) 0.115(6) -0.036(5) -0.034(4) 0.045(4)
C165 0.159(10) 0.204(13) 0.157(10) 0.116(10) 0.012(8) 0.077(9)
O181 0.060(2) 0.042(2) 0.0425(19) -0.0078(16) -0.0011(17) 0.0009(17)
C182 0.029(2) 0.050(3) 0.080(4) 0.020(3) -0.013(3) 0.010(2)
C183 0.034(2) 0.037(2) 0.037(2) -0.0038(19) 0.0058(19) -0.0173(19)
C184 0.185(10) 0.222(12) 0.092(6) -0.002(7) 0.002(7) -0.158(9)
C185 0.053(3) 0.132(6) 0.095(5) -0.032(4) 0.007(3) 0.005(4)
O201 0.048(2) 0.0403(19) 0.0471(19) 0.0010(15) -0.0017(16) 0.0003(16)
C202 0.041(3) 0.041(3) 0.044(3) -0.006(2) 0.000(2) -0.001(2)
C203 0.091(5) 0.050(3) 0.066(4) -0.038(3) -0.021(3) 0.004(3)
C204 0.134(6) 0.022(3) 0.089(5) -0.013(3) -0.042(4) 0.028(3)
C205 0.208(10) 0.049(4) 0.055(4) -0.027(3) -0.012(5) 0.038(5)
C231 0.045(3) 0.045(3) 0.044(3) 0.003(2) 0.018(2) -0.016(2)
O241 0.0404(19) 0.065(2) 0.051(2) 0.0207(18) 0.0164(17) -0.0086(17)
C242 0.056(3) 0.066(4) 0.069(4) 0.040(3) 0.015(3) 0.000(3)
O261 0.0270(18) 0.086(3) 0.077(3) -0.015(2) 0.0170(18) -0.0025(18)
C262 0.051(4) 0.140(7) 0.075(4) -0.015(4) 0.041(3) -0.007(4)
O321 0.0283(16) 0.0408(17) 0.0467(19) -0.0001(14) 0.0174(14) 0.0063(14)
C322 0.027(2) 0.050(3) 0.045(3) 0.007(2) 0.0117(19) -0.004(2)
C323 0.065(3) 0.063(3) 0.037(3) 0.003(2) 0.025(3) -0.008(3)
C324 0.040(3) 0.078(4) 0.067(4) 0.029(3) -0.001(3) -0.020(3)
C325 0.035(3) 0.026(2) 0.094(4) -0.001(2) -0.007(3) -0.004(2)
O341 0.0429(18) 0.0324(17) 0.0519(19) -0.0009(15) 0.0107(16) 0.0130(14)
C342 0.069(3) 0.020(2) 0.042(3) 0.0085(19) 0.004(2) 0.005(2)
C343 0.057(4) 0.099(5) 0.060(4) 0.013(3) 0.026(3) 0.018(3)
C344 0.073(4) 0.033(3) 0.077(4) 0.014(3) 0.025(3) 0.016(3)
C351 0.032(2) 0.039(2) 0.032(2) -0.0076(19) 0.0033(18) -0.0008(19)
O361 0.061(3) 0.050(2) 0.094(3) -0.011(2) 0.023(2) 0.005(2)
C362 0.075(4) 0.071(4) 0.104(6) -0.002(4) 0.037(4) 0.031(4)
O381 0.059(3) 0.069(3) 0.092(3) 0.005(2) 0.005(2) -0.015(2)
C382 0.028(3) 0.101(6) 0.127(6) -0.019(5) -0.003(3) -0.001(3)
O421 0.0396(19) 0.0226(16) 0.072(2) 0.0185(15) -0.0045(17) 0.0011(14)
C422 0.060(3) 0.027(2) 0.059(3) 0.011(2) 0.000(3) -0.008(2)
C423 0.071(4) 0.024(2) 0.061(3) -0.014(2) 0.008(3) -0.010(2)
C424 0.140(7) 0.068(4) 0.062(4) 0.000(3) -0.015(4) -0.010(4)
C425 0.115(7) 0.089(5) 0.078(5) -0.003(4) 0.019(4) -0.025(5)
O441 0.0361(18) 0.0253(15) 0.0520(19) 0.0068(14) -0.0116(15) -0.0063(13)
C442 0.062(3) 0.035(2) 0.050(3) 0.028(2) 0.001(2) -0.002(2)
C443 0.095(5) 0.051(3) 0.076(4) 0.008(3) -0.039(4) -0.039(3)
C444 0.290(17) 0.074(6) 0.64(4) 0.134(12) -0.40(2) -0.101(9)
C445 0.109(5) 0.088(5) 0.061(4) 0.012(3) 0.015(4) -0.036(4)
O481 0.049(2) 0.0411(19) 0.0445(19) 0.0149(15) -0.0059(16) -0.0054(16)
C482 0.065(4) 0.049(3) 0.090(5) 0.020(3) -0.028(3) -0.015(3)
O501 0.081(3) 0.047(2) 0.054(2) 0.0028(18) -0.005(2) 0.001(2)
C502 0.065(4) 0.050(3) 0.064(4) -0.006(3) 0.005(3) -0.002(3)
C511 0.046(3) 0.038(3) 0.073(4) 0.005(3) 0.020(3) -0.011(2)
O512 0.131(5) 0.074(3) 0.093(4) 0.003(3) 0.004(3) -0.034(3)
O513 0.073(3) 0.090(4) 0.077(3) 0.020(3) -0.011(3) -0.022(3)
C514 0.072(5) 0.072(4) 0.087(5) 0.004(4) 0.005(4) -0.021(4)
C515 0.058(5) 0.153(10) 0.210(13) -0.053(10) 0.032(6) -0.030(5)
C81 0.081(5) 0.179(9) 0.055(4) 0.018(4) 0.034(4) 0.055(5)
O82 0.111(4) 0.089(4) 0.051(2) 0.000(2) 0.004(3) 0.019(3)
C83 0.083(4) 0.057(3) 0.054(3) 0.004(3) -0.007(3) 0.019(3)
O84 0.079(3) 0.114(4) 0.058(3) -0.025(3) 0.014(3) -0.031(3)

loop_
_atom_type_symbol
_atom_type_description
_atom_type_scat_dispersion_real
_atom_type_scat_dispersion_imag
_atom_type_scat_source
C C 0.0033 0.0016 'International Tables Vol C Tables 4.2.6.8 and 6.1.1.4'
N N 0.0061 0.0033 'International Tables Vol C Tables 4.2.6.8 and 6.1.1.4'
O O 0.0106 0.0060 'International Tables Vol C Tables 4.2.6.8 and 6.1.1.4'
H H 0.0000 0.0000 'International Tables Vol C Tables 4.2.6.8 and 6.1.1.4'

loop_
_geom_angle_atom_site_label_1
_geom_angle_atom_site_label_2
_geom_angle_atom_site_label_3
_geom_angle
C2 N1 C14 124.6(4)
O2 C2 N1 123.5(5)
O2 C2 C17 113.1(5)
N1 C2 C17 118.9(5)
C4 N3 C21 121.0(4)
C4 N3 C231 120.9(4)
C21 N3 C231 115.4(4)
O4 C4 N3 119.7(4)
O4 C4 C29 123.9(3)
N3 C4 C29 115.9(4)
O5 C5 N6 122.5(5)
O5 C5 C31 116.9(5)
N6 C5 C31 120.5(4)
C5 N6 C41 122.5(4)
C5 N6 C351 114.6(4)
C41 N6 C351 120.2(4)
O7 C7 N8 114.6(5)
O7 C7 C45 122.8(4)
N8 C7 C45 118.5(4)
C7 N8 C47 127.1(4)
C16 C11 O111 119.6(4)
C16 C11 C12 120.8(4)
O111 C11 C12 119.4(5)
C13 C12 C11 120.3(5)
C12 C13 C14 120.1(5)
C12 C13 O131 125.8(4)
C14 C13 O131 114.2(4)
C13 C14 C15 118.8(4)
C13 C14 N1 118.6(4)
C15 C14 N1 122.6(4)
C14 C15 C16 121.5(4)
C11 C16 C15 118.0(4)
C11 C16 C161 122.6(4)
C15 C16 C161 119.4(5)
C18 C17 C22 119.9(4)
C18 C17 C2 123.6(5)
C22 C17 C2 116.4(4)
C17 C18 O181 122.5(4)
C17 C18 C19 119.1(5)
O181 C18 C19 118.3(4)
C20 C19 C18 121.2(4)
C19 C20 C21 118.7(4)
C19 C20 O201 124.5(4)
C21 C20 O201 116.7(4)
C20 C21 C22 119.3(5)
C20 C21 N3 119.5(4)
C22 C21 N3 121.1(5)
C17 C22 C21 121.6(5)
C24 C23 C28 117.8(5)
C24 C23 C231 120.0(5)
C28 C23 C231 122.2(4)
C25 C24 C23 123.2(5)
C25 C24 O241 124.4(5)
C23 C24 O241 112.4(4)
C24 C25 C26 122.2(5)
O261 C26 C27 121.2(5)
O261 C26 C25 126.1(5)
C27 C26 C25 112.5(5)
C28 C27 C26 127.3(6)
C27 C28 C23 117.0(5)
C30 C29 C34 115.3(4)
C30 C29 C4 119.7(4)
C34 C29 C4 123.9(4)
C29 C30 C31 122.7(3)
C32 C31 C30 120.4(4)
C32 C31 C5 121.8(4)
C30 C31 C5 117.7(4)
O321 C32 C31 118.7(4)
O321 C32 C33 121.7(4)
C31 C32 C33 119.1(4)
C34 C33 C32 120.0(3)
C33 C34 O341 126.1(4)
C33 C34 C29 121.9(4)
O341 C34 C29 111.9(4)
C40 C35 C36 116.6(5)
C40 C35 C351 126.5(4)
C36 C35 C351 116.8(4)
O361 C36 C37 123.2(5)
O361 C36 C35 116.0(4)
C37 C36 C35 120.8(5)
C38 C37 C36 115.7(5)
C37 C38 C39 129.0(5)
C37 C38 O381 121.6(6)
C39 C38 O381 109.1(6)
C38 C39 C40 111.8(5)
C35 C40 C39 125.9(5)
C46 C41 N6 123.9(4)
C46 C41 C42 118.3(4)
N6 C41 C42 117.7(4)
O421 C42 C43 124.6(5)
O421 C42 C41 115.1(4)
C43 C42 C41 120.3(5)
C44 C43 C42 119.2(4)
C43 C44 O441 123.3(4)
C43 C44 C45 123.2(4)
O441 C44 C45 113.5(4)
C7 C45 C46 114.5(4)
C7 C45 C44 131.1(4)
C46 C45 C44 114.2(4)
C41 C46 C45 124.8(4)
C52 C47 N8 123.5(4)
C52 C47 C48 117.6(4)
N8 C47 C48 118.6(4)
O481 C48 C47 117.0(4)
O481 C48 C49 121.3(5)
C47 C48 C49 121.8(4)
C50 C49 C48 119.9(5)
C49 C50 O501 126.6(5)
C49 C50 C51 119.1(5)
O501 C50 C51 114.2(5)
C52 C51 C50 118.8(5)
C52 C51 C511 119.2(5)
C50 C51 C511 121.8(5)
C51 C52 C47 122.7(5)
C343 C59 C342 109.7(4)
C343 C59 C344 114.9(4)
C342 C59 C344 106.6(4)
C11 O111 C112 122.5(4)
C13 O131 C132 117.2(4)
O162 C161 O163 124.2(6)
O162 C161 C16 123.8(5)
O163 C161 C16 111.6(5)
C161 O163 C164 113.9(5)
O163 C164 C165 107.8(8)
C18 O181 C182 122.2(4)
O181 C182 C183 110.7(4)
C184 C183 C182 112.1(5)
C184 C183 C185 123.6(7)
C182 C183 C185 107.0(5)
C20 O201 C202 120.1(4)
O201 C202 C203 110.6(4)
C205 C203 C204 113.3(6)
C205 C203 C202 108.5(6)
C204 C203 C202 110.4(5)
N3 C231 C23 114.3(4)
C24 O241 C242 113.7(4)
C26 O261 C262 118.9(5)
C32 O321 C322 119.9(3)
O321 C322 C323 110.9(4)
C324 C323 C322 111.3(5)
C324 C323 C325 109.7(5)
C322 C323 C325 113.3(4)
C34 O341 C342 116.3(4)
O341 C342 C59 106.6(4)
N6 C351 C35 115.1(4)
C36 O361 C362 123.2(5)
C382 O381 C38 116.6(5)
C42 O421 C422 116.1(4)
O421 C422 C423 104.5(4)
C422 C423 C424 115.7(5)
C422 C423 C425 107.2(6)
C424 C423 C425 112.2(5)
C44 O441 C442 116.3(3)
O441 C442 C443 105.9(4)
C445 C443 C444 85.1(11)
C445 C443 C442 106.8(6)
C444 C443 C442 105.5(6)
C48 O481 C482 119.5(4)
C50 O501 C502 115.1(5)
O512 C511 O513 118.7(6)
O512 C511 C51 128.2(6)
O513 C511 C51 112.9(5)
C511 O513 C514 121.7(5)
C515 C514 O513 111.6(8)

loop_
_geom_bond_atom_site_label_1
_geom_bond_atom_site_label_2
_geom_bond_distance
N1 C2 1.320(7)
N1 C14 1.441(6)
C2 O2 1.271(7)
C2 C17 1.577(6)
N3 C4 1.366(5)
N3 C21 1.477(6)
N3 C231 1.484(6)
C4 O4 1.202(5)
C4 C29 1.500(6)
C5 O5 1.269(6)
C5 N6 1.340(7)
C5 C31 1.496(7)
N6 C41 1.410(5)
N6 C351 1.455(6)
C7 O7 1.233(6)
C7 N8 1.362(6)
C7 C45 1.419(7)
N8 C47 1.400(6)
C11 C16 1.348(7)
C11 O111 1.375(5)
C11 C12 1.407(7)
C12 C13 1.367(7)
C13 C14 1.376(7)
C13 O131 1.385(6)
C14 C15 1.387(7)
C15 C16 1.407(6)
C16 C161 1.462(8)
C17 C18 1.294(7)
C17 C22 1.368(7)
C18 O181 1.400(6)
C18 C19 1.437(6)
C19 C20 1.347(6)
C20 C21 1.352(7)
C20 O201 1.371(5)
C21 C22 1.385(7)
C23 C24 1.344(7)
C23 C28 1.441(7)
C23 C231 1.532(7)
C24 C25 1.333(8)
C24 O241 1.410(6)
C25 C26 1.444(9)
C26 O261 1.319(6)
C26 C27 1.368(8)
C27 C28 1.352(8)
C29 C30 1.366(7)
C29 C34 1.444(6)
C30 C31 1.406(7)
C31 C32 1.359(6)
C32 O321 1.326(5)
C32 C33 1.410(7)
C33 C34 1.361(7)
C34 O341 1.414(5)
C35 C40 1.334(8)
C35 C36 1.457(7)
C35 C351 1.484(7)
C36 O361 1.340(7)
C36 C37 1.417(7)
C37 C38 1.307(9)
C38 C39 1.417(9)
C38 O381 1.460(7)
C39 C40 1.412(7)
C41 C46 1.354(6)
C41 C42 1.443(7)
C42 O421 1.343(7)
C42 C43 1.429(7)
C43 C44 1.349(6)
C44 O441 1.353(5)
C44 C45 1.477(6)
C45 C46 1.432(6)
C47 C52 1.372(7)
C47 C48 1.408(7)
C48 O481 1.343(6)
C48 C49 1.426(6)
C49 C50 1.356(7)
C50 O501 1.358(6)
C50 C51 1.462(8)
C51 C52 1.394(7)
C51 C511 1.481(8)
C59 C343 1.473(8)
C59 C342 1.519(7)
C59 C344 1.573(7)
O111 C112 1.427(7)
O131 C132 1.452(7)
C161 O162 1.183(7)
C161 O163 1.325(7)
O163 C164 1.501(7)
C164 C165 1.525(15)
O181 C182 1.428(6)
C182 C183 1.503(7)
C183 C184 1.371(13)
C183 C185 1.524(8)
O201 C202 1.388(6)
C202 C203 1.529(7)
C203 C205 1.427(10)
C203 C204 1.471(9)
O241 C242 1.419(6)
O261 C262 1.433(8)
O321 C322 1.437(6)
C322 C323 1.498(7)
C323 C324 1.489(8)
C323 C325 1.558(8)
O341 C342 1.448(5)
O361 C362 1.437(7)
O381 C382 1.423(8)
O421 C422 1.484(6)
C422 C423 1.523(7)
C423 C424 1.575(9)
C423 C425 1.592(9)
O441 C442 1.429(6)
C442 C443 1.568(8)
C443 C445 1.535(10)
C443 C444 1.524(10)
O481 C482 1.397(7)
O501 C502 1.406(7)
C511 O512 1.220(7)
C511 O513 1.309(8)
O513 C514 1.409(8)
C514 C515 1.234(13)
C81 O82 1.481(11)
C83 O84 1.324(8)

loop_
_cod_related_entry_id
_cod_related_entry_database
_cod_related_entry_code
1 ChemSpider 21151893
